data_7234732
loop_
_publ_author_name
'Popa, Marcel Mirel'
'Man, Isabela'
'Draghici, Constantin'
'Sova, Sergiu'
'Caira, M. R.'
'Dumitrascu, Florea'
'Dumitrescu, Denisa'

_publ_section_title
;
 Halogen bonding in 5-iodo-1-arylpyrazoles investigated in the solid state
 and predicted by solution 13C-NMR spectroscopy
;
_journal_name_full CrystEngComm
_journal_paper_doi 10.1039/C9CE01263J
_journal_year 2019
_chemical_formula_moiety 'C14 H12 Cl I N2 O4'
_chemical_formula_sum 'C14 H12 Cl I N2 O4'
_chemical_formula_weight 434.61
_space_group_crystal_system triclinic
_space_group_IT_number 2
_space_group_name_Hall '-P 1'
_space_group_name_H-M_alt 'P -1'
_symmetry_space_group_name_Hall '-P 1'
_symmetry_space_group_name_H-M 'P -1'
_atom_sites_solution_hydrogens geom
_atom_sites_solution_primary dual
_atom_sites_solution_secondary difmap
_audit_creation_date 2017-10-25
_audit_creation_method
;
Olex2 1.2
(compiled 2017.08.10 svn.r3458 for OlexSys, GUI svn.r5381)
;
_audit_update_record
;
2019-08-09 deposited with the CCDC.    2019-10-18 downloaded from the CCDC.
;
_cell_angle_alpha 111.275(8)
_cell_angle_beta 96.662(7)
_cell_angle_gamma 95.904(7)
_cell_formula_units_Z 2
_cell_length_a 8.3915(7)
_cell_length_b 10.0389(8)
_cell_length_c 10.2106(9)
_cell_measurement_reflns_used 2582
_cell_measurement_temperature 200.00(10)
_cell_measurement_theta_max 25.4880
_cell_measurement_theta_min 2.1640
_cell_volume 786.30(13)
_computing_cell_refinement 'CrysAlisPro 1.171.38.41 (Rigaku OD, 2015)'
_computing_data_collection 'CrysAlisPro 1.171.38.41 (Rigaku OD, 2015)'
_computing_data_reduction 'CrysAlisPro 1.171.38.41 (Rigaku OD, 2015)'
_computing_molecular_graphics 'Olex2 (Dolomanov et al., 2009)'
_computing_publication_material 'Olex2 (Dolomanov et al., 2009)'
_computing_structure_refinement 'ShelXL (Sheldrick, 2015)'
_computing_structure_solution 'ShelXT (Sheldrick, 2015)'
_diffrn_ambient_environment N~2~
_diffrn_ambient_temperature 200.00(10)
_diffrn_detector 'CCD plate'
_diffrn_detector_area_resol_mean 16.1593
_diffrn_detector_type Eos
_diffrn_measured_fraction_theta_full 0.998
_diffrn_measured_fraction_theta_max 0.998
_diffrn_measurement_details
;
List of Runs (angles in degrees, time in seconds):

  # Type    Start    End  Width  t~exp~   \w     \q     \k     \f   Frames
#--------------------------------------------------------------------------
  1  \w      3.00  83.00   1.00    7.00    --   17.87  38.00  60.00   80
  2  \w      3.00  68.00   1.00    7.00    --   17.87  57.00  90.00   65
  3  \w     -9.00  85.00   1.00    7.00    --   17.87  77.00 -90.00   94
  4  \w    -50.00  45.00   1.00    7.00    --   17.87 -77.00 150.00   95
  5  \w    -60.00 -35.00   1.00    7.00    --  -15.52-178.00 120.00   25
  6  \w    -78.00   1.00   1.00    7.00    --  -15.29 -57.00 150.00   79
  7  \w    -24.00  57.00   1.00    7.00    --   17.71 -99.00  60.00   81
;
_diffrn_measurement_device 'four-circle diffractometer'
_diffrn_measurement_device_type 'Xcalibur, Eos'
_diffrn_measurement_method '\w scans'
_diffrn_orient_matrix_type 'CrysAlisPro convention (1999,Acta A55,543-557)'
_diffrn_orient_matrix_UB_11 -0.0519668000
_diffrn_orient_matrix_UB_12 -0.0059154000
_diffrn_orient_matrix_UB_13 0.0483323000
_diffrn_orient_matrix_UB_21 -0.0576344000
_diffrn_orient_matrix_UB_22 0.0324072000
_diffrn_orient_matrix_UB_23 -0.0298947000
_diffrn_orient_matrix_UB_31 -0.0374418000
_diffrn_orient_matrix_UB_32 -0.0693423000
_diffrn_orient_matrix_UB_33 -0.0498397000
_diffrn_radiation_monochromator graphite
_diffrn_radiation_probe x-ray
_diffrn_radiation_type MoK\a
_diffrn_radiation_wavelength 0.71073
_diffrn_reflns_av_R_equivalents 0.0340
_diffrn_reflns_av_unetI/netI 0.0473
_diffrn_reflns_limit_h_max 9
_diffrn_reflns_limit_h_min -9
_diffrn_reflns_limit_k_max 11
_diffrn_reflns_limit_k_min -10
_diffrn_reflns_limit_l_max 12
_diffrn_reflns_limit_l_min -12
_diffrn_reflns_number 7393
_diffrn_reflns_theta_full 25.03
_diffrn_reflns_theta_max 25.03
_diffrn_reflns_theta_min 2.17
_diffrn_source 'fine-focus sealed X-ray tube'
_diffrn_source_type 'Enhance (Mo) X-ray Source'
_exptl_absorpt_coefficient_mu 2.225
_exptl_absorpt_correction_T_max 1.00000
_exptl_absorpt_correction_T_min 0.83953
_exptl_absorpt_correction_type multi-scan
_exptl_absorpt_process_details
;
CrysAlisPro 1.171.38.41 (Rigaku Oxford Diffraction, 2015)
Empirical absorption correction using spherical harmonics,
 implemented in SCALE3 ABSPACK scaling algorithm.
;
_exptl_crystal_colour 'clear light colourless'
_exptl_crystal_colour_lustre clear
_exptl_crystal_colour_modifier light
_exptl_crystal_colour_primary colourless
_exptl_crystal_density_diffrn 1.836
_exptl_crystal_density_method 'not measured'
_exptl_crystal_description prism
_exptl_crystal_F_000 424
_exptl_crystal_size_max 0.3
_exptl_crystal_size_mid 0.25
_exptl_crystal_size_min 0.25
_refine_diff_density_max 2.304
_refine_diff_density_min -0.816
_refine_diff_density_rms 0.133
_refine_ls_extinction_method none
_refine_ls_goodness_of_fit_ref 1.053
_refine_ls_hydrogen_treatment constr
_refine_ls_matrix_type full
_refine_ls_number_parameters 202
_refine_ls_number_reflns 2768
_refine_ls_number_restraints 0
_refine_ls_restrained_S_all 1.053
_refine_ls_R_factor_all 0.0574
_refine_ls_R_factor_gt 0.0490
_refine_ls_shift/su_max 0.000
_refine_ls_shift/su_mean 0.000
_refine_ls_structure_factor_coef Fsqd
_refine_ls_weighting_details 'calc w=1/[\s^2^(Fo^2^)+(0.0763P)^2^+1.3028P] where P=(Fo^2^+2Fc^2^)/3'
_refine_ls_weighting_scheme calc
_refine_ls_wR_factor_gt 0.1281
_refine_ls_wR_factor_ref 0.1351
_reflns_number_gt 2427
_reflns_number_total 2768
_reflns_threshold_expression >2sigma(I)
_cod_data_source_file c9ce01263j2.cif
_cod_data_source_block shi_3466_fldu
_cod_original_cell_volume 786.30(11)
_cod_database_code 7234732
_chemical_oxdiff_formula 'C20 H20 N4 O2'
_chemical_oxdiff_usercomment D_26
_reflns_odcompleteness_completeness 99.94
_reflns_odcompleteness_iscentric 1
_reflns_odcompleteness_theta 26.32
_olex2_refinement_description
;
1. Fixed Uiso
 At 1.2 times of:
  All C(H) groups
 At 1.5 times of:
  All C(H,H,H) groups
2.a Aromatic/amide H refined with riding coordinates:
 C2(H2), C4(H4), C3(H3)
2.b Idealised Me refined as rotating group:
 C14(H14A,H14B,H14C), C7(H7A,H7B,H7C), C12(H12A,H12B,H12C)
;
_olex2_submission_special_instructions 'No special instructions were received'
_oxdiff_exptl_absorpt_empirical_details
;
Empirical correction (ABSPACK) includes:
- Absorption correction using spherical harmonics
- Frame scaling
;
_oxdiff_exptl_absorpt_empirical_full_max 1.165
_oxdiff_exptl_absorpt_empirical_full_min 0.872

loop_
_space_group_symop_id
_space_group_symop_operation_xyz
1 'x, y, z'
2 '-x, -y, -z'

loop_
_atom_site_label
_atom_site_type_symbol
_atom_site_fract_x
_atom_site_fract_y
_atom_site_fract_z
_atom_site_U_iso_or_equiv
_atom_site_adp_type
_atom_site_occupancy
_atom_site_calc_flag
_atom_site_refinement_flags_posn
I1 I 0.72294(5) 0.41210(5) 0.43738(4) 0.0423(2) Uani 1 d .
Cl1 Cl 1.0545(2) 0.8250(2) 1.0061(2) 0.0563(5) Uani 1 d .
O2 O 0.2190(5) 0.1841(5) 0.4727(4) 0.0373(10) Uani 1 d .
O3 O 0.2932(5) 0.0034(5) 0.6265(5) 0.0397(10) Uani 1 d .
O4 O 0.4251(5) 0.1192(5) 0.8523(4) 0.0384(10) Uani 1 d .
O1 O 0.3827(5) 0.1481(6) 0.3080(4) 0.0469(12) Uani 1 d .
N1 N 0.7324(6) 0.3281(6) 0.6922(5) 0.0393(13) Uani 1 d .
N2 N 0.6515(6) 0.2552(6) 0.7609(5) 0.0374(13) Uani 1 d .
C13 C 0.3978(7) 0.0960(6) 0.7143(6) 0.0313(13) Uani 1 d .
C10 C 0.5114(7) 0.1932(7) 0.6772(6) 0.0308(13) Uani 1 d .
C9 C 0.4960(7) 0.2267(6) 0.5519(6) 0.0299(13) Uani 1 d .
C8 C 0.6396(7) 0.3128(7) 0.5659(6) 0.0342(14) Uani 1 d .
C11 C 0.3640(7) 0.1796(6) 0.4296(6) 0.0320(13) Uani 1 d .
C1 C 0.8852(7) 0.4170(7) 0.7601(6) 0.0372(15) Uani 1 d .
C2 C 1.0259(8) 0.3513(8) 0.7416(7) 0.0438(16) Uani 1 d .
H2 H 1.0194 0.2529 0.6887 0.053 Uiso 1 calc R
C6 C 0.8853(7) 0.5596(8) 0.8404(7) 0.0402(15) Uani 1 d .
C4 C 1.1808(8) 0.5829(8) 0.8887(7) 0.0422(16) Uani 1 d .
H4 H 1.2804 0.6404 0.9347 0.051 Uiso 1 calc R
C3 C 1.1773(8) 0.4407(8) 0.8065(7) 0.0447(17) Uani 1 d .
H3 H 1.2735 0.4029 0.7933 0.054 Uiso 1 calc R
C14 C 0.3287(8) 0.0171(7) 0.8922(7) 0.0433(16) Uani 1 d .
H14A H 0.2161 0.0106 0.8564 0.065 Uiso 1 calc GR
H14B H 0.3444 0.0490 0.9942 0.065 Uiso 1 calc GR
H14C H 0.3616 -0.0762 0.8527 0.065 Uiso 1 calc GR
C5 C 1.0422(9) 0.6432(7) 0.9053(7) 0.0435(16) Uani 1 d .
C7 C 0.7334(9) 0.6227(8) 0.8615(8) 0.0511(18) Uani 1 d .
H7A H 0.6417 0.5494 0.8095 0.077 Uiso 1 calc GR
H7B H 0.7346 0.7003 0.8277 0.077 Uiso 1 calc GR
H7C H 0.7258 0.6592 0.9611 0.077 Uiso 1 calc GR
C12 C 0.0802(8) 0.1302(9) 0.3607(8) 0.057(2) Uani 1 d .
H12A H 0.1019 0.0478 0.2843 0.085 Uiso 1 calc GR
H12B H 0.0585 0.2046 0.3260 0.085 Uiso 1 calc GR
H12C H -0.0126 0.1021 0.3971 0.085 Uiso 1 calc GR

loop_
_atom_site_aniso_label
_atom_site_aniso_U_11
_atom_site_aniso_U_22
_atom_site_aniso_U_33
_atom_site_aniso_U_23
_atom_site_aniso_U_13
_atom_site_aniso_U_12
I1 0.0471(3) 0.0497(3) 0.0380(3) 0.0265(2) 0.00730(19) 0.0049(2)
Cl1 0.0704(12) 0.0385(10) 0.0537(11) 0.0151(8) 0.0018(9) 0.0004(8)
O2 0.028(2) 0.049(3) 0.032(2) 0.014(2) 0.0001(16) 0.0059(18)
O3 0.034(2) 0.042(3) 0.042(3) 0.019(2) 0.0009(19) -0.0017(19)
O4 0.042(2) 0.043(3) 0.032(2) 0.016(2) 0.0100(18) 0.0038(19)
O1 0.040(2) 0.071(3) 0.027(2) 0.014(2) 0.0049(18) 0.014(2)
N1 0.040(3) 0.049(3) 0.030(3) 0.021(2) 0.000(2) -0.003(2)
N2 0.035(3) 0.053(3) 0.026(3) 0.020(2) 0.002(2) -0.003(2)
C13 0.033(3) 0.034(3) 0.032(3) 0.014(3) 0.007(2) 0.015(3)
C10 0.031(3) 0.033(3) 0.028(3) 0.011(3) 0.004(2) 0.007(2)
C9 0.034(3) 0.031(3) 0.024(3) 0.008(2) 0.007(2) 0.010(2)
C8 0.040(3) 0.036(3) 0.030(3) 0.015(3) 0.005(2) 0.008(3)
C11 0.034(3) 0.029(3) 0.034(3) 0.014(3) 0.003(2) 0.009(2)
C1 0.039(3) 0.047(4) 0.024(3) 0.017(3) 0.001(2) -0.006(3)
C2 0.039(4) 0.061(5) 0.038(4) 0.027(3) 0.005(3) 0.011(3)
C6 0.039(3) 0.054(4) 0.036(3) 0.026(3) 0.007(3) 0.005(3)
C4 0.042(4) 0.060(5) 0.032(3) 0.027(3) 0.003(3) 0.006(3)
C3 0.041(4) 0.059(5) 0.042(4) 0.028(4) 0.004(3) 0.010(3)
C14 0.052(4) 0.045(4) 0.043(4) 0.027(3) 0.013(3) 0.008(3)
C5 0.067(4) 0.038(4) 0.027(3) 0.016(3) 0.007(3) 0.002(3)
C7 0.058(4) 0.039(4) 0.055(5) 0.017(3) 0.003(3) 0.012(3)
C12 0.034(4) 0.073(6) 0.051(4) 0.014(4) -0.007(3) 0.002(3)

loop_
_atom_type_symbol
_atom_type_description
_atom_type_scat_dispersion_real
_atom_type_scat_dispersion_imag
_atom_type_scat_source
C C 0.0033 0.0016 'International Tables Vol C Tables 4.2.6.8 and 6.1.1.4'
H H 0.0000 0.0000 'International Tables Vol C Tables 4.2.6.8 and 6.1.1.4'
Cl Cl 0.1484 0.1585 'International Tables Vol C Tables 4.2.6.8 and 6.1.1.4'
I I -0.4742 1.8119 'International Tables Vol C Tables 4.2.6.8 and 6.1.1.4'
N N 0.0061 0.0033 'International Tables Vol C Tables 4.2.6.8 and 6.1.1.4'
O O 0.0106 0.0060 'International Tables Vol C Tables 4.2.6.8 and 6.1.1.4'

loop_
_geom_angle_atom_site_label_1
_geom_angle_atom_site_label_2
_geom_angle_atom_site_label_3
_geom_angle
C11 O2 C12 115.5(5)
C13 O4 C14 114.8(5)
N2 N1 C8 111.0(5)
N2 N1 C1 119.9(5)
C8 N1 C1 128.8(5)
C10 N2 N1 105.5(5)
O3 C13 O4 124.5(6)
O3 C13 C10 123.0(5)
O4 C13 C10 112.5(5)
N2 C10 C13 119.9(5)
N2 C10 C9 111.7(5)
C9 C10 C13 128.3(5)
C10 C9 C11 130.4(5)
C8 C9 C10 104.4(5)
C8 C9 C11 125.1(6)
N1 C8 I1 121.2(4)
C9 C8 I1 131.4(5)
C9 C8 N1 107.4(5)
O2 C11 C9 110.8(5)
O1 C11 O2 124.2(5)
O1 C11 C9 124.8(5)
C2 C1 N1 117.7(6)
C6 C1 N1 117.8(6)
C6 C1 C2 124.4(6)
C1 C2 H2 121.3
C1 C2 C3 117.4(7)
C3 C2 H2 121.3
C1 C6 C5 115.2(6)
C1 C6 C7 122.5(6)
C5 C6 C7 122.2(6)
C3 C4 H4 119.1
C3 C4 C5 121.8(7)
C5 C4 H4 119.1
C2 C3 H3 120.4
C4 C3 C2 119.3(7)
C4 C3 H3 120.4
O4 C14 H14A 109.5
O4 C14 H14B 109.5
O4 C14 H14C 109.5
H14A C14 H14B 109.5
H14A C14 H14C 109.5
H14B C14 H14C 109.5
C6 C5 Cl1 118.5(6)
C4 C5 Cl1 119.8(6)
C4 C5 C6 121.7(7)
C6 C7 H7A 109.5
C6 C7 H7B 109.5
C6 C7 H7C 109.5
H7A C7 H7B 109.5
H7A C7 H7C 109.5
H7B C7 H7C 109.5
O2 C12 H12A 109.5
O2 C12 H12B 109.5
O2 C12 H12C 109.5
H12A C12 H12B 109.5
H12A C12 H12C 109.5
H12B C12 H12C 109.5

loop_
_geom_bond_atom_site_label_1
_geom_bond_atom_site_label_2
_geom_bond_distance
I1 C8 2.055(6)
Cl1 C5 1.725(7)
O2 C11 1.340(7)
O2 C12 1.439(7)
O3 C13 1.218(7)
O4 C13 1.330(7)
O4 C14 1.442(8)
O1 C11 1.199(7)
N1 N2 1.367(7)
N1 C8 1.375(8)
N1 C1 1.425(8)
N2 C10 1.316(7)
C13 C10 1.471(8)
C10 C9 1.432(8)
C9 C8 1.369(8)
C9 C11 1.467(8)
C1 C2 1.409(9)
C1 C6 1.368(9)
C2 H2 0.9300
C2 C3 1.413(10)
C6 C5 1.430(9)
C6 C7 1.484(9)
C4 H4 0.9300
C4 C3 1.364(10)
C4 C5 1.365(10)
C3 H3 0.9300
C14 H14A 0.9600
C14 H14B 0.9600
C14 H14C 0.9600
C7 H7A 0.9600
C7 H7B 0.9600
C7 H7C 0.9600
C12 H12A 0.9600
C12 H12B 0.9600
C12 H12C 0.9600

loop_
_geom_torsion_atom_site_label_1
_geom_torsion_atom_site_label_2
_geom_torsion_atom_site_label_3
_geom_torsion_atom_site_label_4
_geom_torsion
O3 C13 C10 N2 -157.1(6)
O3 C13 C10 C9 18.7(10)
O4 C13 C10 N2 21.6(8)
O4 C13 C10 C9 -162.5(6)
N1 N2 C10 C13 175.4(5)
N1 N2 C10 C9 -1.1(7)
N1 C1 C2 C3 178.6(6)
N1 C1 C6 C5 -179.8(5)
N1 C1 C6 C7 1.5(9)
N2 N1 C8 I1 178.8(4)
N2 N1 C8 C9 -0.6(7)
N2 N1 C1 C2 88.3(7)
N2 N1 C1 C6 -90.8(8)
N2 C10 C9 C8 0.7(7)
N2 C10 C9 C11 178.6(6)
C13 C10 C9 C8 -175.4(6)
C13 C10 C9 C11 2.5(10)
C10 C9 C8 I1 -179.4(5)
C10 C9 C8 N1 0.0(7)
C10 C9 C11 O2 43.0(8)
C10 C9 C11 O1 -140.4(7)
C8 N1 N2 C10 1.1(7)
C8 N1 C1 C2 -98.7(8)
C8 N1 C1 C6 82.2(8)
C8 C9 C11 O2 -139.5(6)
C8 C9 C11 O1 37.1(10)
C11 C9 C8 I1 2.6(9)
C11 C9 C8 N1 -178.1(5)
C1 N1 N2 C10 175.2(6)
C1 N1 C8 I1 5.3(9)
C1 N1 C8 C9 -174.1(6)
C1 C2 C3 C4 3.1(10)
C1 C6 C5 Cl1 178.9(5)
C1 C6 C5 C4 -0.8(9)
C2 C1 C6 C5 1.2(9)
C2 C1 C6 C7 -177.5(6)
C6 C1 C2 C3 -2.4(10)
C3 C4 C5 Cl1 -178.0(5)
C3 C4 C5 C6 1.6(10)
C14 O4 C13 O3 4.9(8)
C14 O4 C13 C10 -173.8(5)
C5 C4 C3 C2 -2.8(10)
C7 C6 C5 Cl1 -2.4(9)
C7 C6 C5 C4 177.9(6)
C12 O2 C11 O1 7.6(9)
C12 O2 C11 C9 -175.7(6)
